data_2210609
loop_
_publ_author_name
'G. M. Golzar Hossain'
'A. J. Amoroso'

_publ_section_title
;
 <i>trans</i>-Dipyridinebis(sulfamerazinato)nickel(II)--pyridine (1/4)
;
_journal_coeditor_code GD2006
_journal_issue 10
_journal_name_full 'Acta Crystallographica Section E'
_journal_page_first m2721
_journal_page_last m2722
_journal_paper_doi 10.1107/S1600536806038116
_journal_volume 62
_journal_year 2006
_chemical_formula_iupac '[Ni (C11 H11 N4 O2 S)2 (C5 H5 N)2] , 4C5 H5 N'
_chemical_formula_moiety 'C32 H32 N10 Ni O4 S2 , 4C5 H5 N'
_chemical_formula_sum 'C52 H52 N14 Ni O4 S2'
_chemical_formula_weight 1059.91
_chemical_name_systematic
;
trans-Dipyridinebis(sulfamerazinato)nickel(II)--pyridine (1/4)
;
_space_group_IT_number 2
_symmetry_cell_setting triclinic
_symmetry_space_group_name_Hall '-P 1'
_symmetry_space_group_name_H-M 'P -1'
_atom_sites_solution_hydrogens geom
_atom_sites_solution_primary direct
_atom_sites_solution_secondary difmap
_cell_angle_alpha 89.7440(10)
_cell_angle_beta 82.2380(10)
_cell_angle_gamma 84.1440(10)
_cell_formula_units_Z 1
_cell_length_a 9.9781(2)
_cell_length_b 10.0610(2)
_cell_length_c 13.2582(4)
_cell_measurement_reflns_used 5955
_cell_measurement_temperature 150(2)
_cell_measurement_theta_max 27.48
_cell_measurement_theta_min 2.91
_cell_volume 1311.85(5)
_computing_cell_refinement 'SCALEPACK (Otwinowski & Minor, 1997)'
_computing_data_collection 'COLLECT (Nonius, 1998)'
_computing_data_reduction 'SCALEPACK and DENZO (Otwinowski & Minor, 1997)'
_computing_molecular_graphics 'ORTEP-3 for Windows (Farrugia, 1997)'
_computing_publication_material 'WinGX (Farrugia, 1999)'
_computing_structure_refinement 'SHELXL97 (Sheldrick, 1997)'
_computing_structure_solution 'SHELXS97 (Sheldrick, 1997)'
_diffrn_ambient_temperature 150(2)
_diffrn_measured_fraction_theta_full 0.992
_diffrn_measured_fraction_theta_max 0.992
_diffrn_measurement_device_type 'Nonius KappaCCD area-detector'
_diffrn_measurement_method \w
_diffrn_radiation_monochromator graphite
_diffrn_radiation_source 'fine-focus sealed tube'
_diffrn_radiation_type MoK\a
_diffrn_radiation_wavelength 0.71073
_diffrn_reflns_av_R_equivalents 0.1594
_diffrn_reflns_av_sigmaI/netI 0.1053
_diffrn_reflns_limit_h_max 12
_diffrn_reflns_limit_h_min -12
_diffrn_reflns_limit_k_max 13
_diffrn_reflns_limit_k_min -13
_diffrn_reflns_limit_l_max 17
_diffrn_reflns_limit_l_min -17
_diffrn_reflns_number 24079
_diffrn_reflns_theta_full 27.48
_diffrn_reflns_theta_max 27.48
_diffrn_reflns_theta_min 3.03
_diffrn_standards_decay_% 0
_exptl_absorpt_coefficient_mu 0.508
_exptl_absorpt_correction_T_max 0.9701
_exptl_absorpt_correction_T_min 0.9141
_exptl_absorpt_correction_type multi-scan
_exptl_absorpt_process_details '(Blessing, 1995)'
_exptl_crystal_colour 'Pale violet'
_exptl_crystal_density_diffrn 1.342
_exptl_crystal_density_method 'not measured'
_exptl_crystal_description Block
_exptl_crystal_F_000 554
_exptl_crystal_size_max 0.18
_exptl_crystal_size_mid 0.16
_exptl_crystal_size_min 0.06
_refine_diff_density_max 0.504
_refine_diff_density_min -1.126
_refine_ls_extinction_method none
_refine_ls_goodness_of_fit_ref 1.010
_refine_ls_hydrogen_treatment constr
_refine_ls_matrix_type full
_refine_ls_number_parameters 332
_refine_ls_number_reflns 5955
_refine_ls_number_restraints 0
_refine_ls_restrained_S_all 1.010
_refine_ls_R_factor_all 0.0749
_refine_ls_R_factor_gt 0.0532
_refine_ls_shift/su_max 0.001
_refine_ls_shift/su_mean 0.000
_refine_ls_structure_factor_coef Fsqd
_refine_ls_weighting_details 'calc w = 1/[\s^2^(Fo^2^)+(0.0633P)^2^] where P=(Fo^2^+2Fc^2^)/3'
_refine_ls_weighting_scheme calc
_refine_ls_wR_factor_gt 0.1319
_refine_ls_wR_factor_ref 0.1429
_reflns_number_gt 4409
_reflns_number_total 5955
_reflns_threshold_expression I>2\s(I)
_cod_data_source_file gd2006.cif
_cod_data_source_block I
_cod_depositor_comments
;
The following automatic conversions were performed:
'_symmetry_cell_setting' value 'Triclinic' changed to 'triclinic'
according to '/home/saulius/struct/CIF-dictionaries/cif_core.dic'
dictionary named 'cif_core.dic' version 2.4.1 from 2010-06-29.

Automatic conversion script
Id: cif_fix_enum 1527 2010-12-29 10:47:43Z saulius 

The following automatic conversions were performed:

'_symmetry_cell_setting' value 'Triclinic' changed to 'triclinic'
according to /home/saulius/struct/CIF-dictionaries/cif_core.dic
dictionary named 'cif_core.dic' version 2.4.1 from 2010-06-29.

Automatic conversion script
Id: cif_fix_values 1715 2011-07-08 13:25:40Z adriana 
;
_cod_database_code 2210609
_cod_database_fobs_code 2210609

loop_
_symmetry_equiv_pos_as_xyz
'x, y, z'
'-x, -y, -z'

loop_
_atom_site_type_symbol
_atom_site_label
_atom_site_fract_x
_atom_site_fract_y
_atom_site_fract_z
_atom_site_U_iso_or_equiv
_atom_site_adp_type
_atom_site_calc_flag
_atom_site_refinement_flags
_atom_site_occupancy
Ni Ni1 0.5000 0.5000 0.5000 0.01886(14) Uani d S 1
S S11 0.30067(5) 0.23831(5) 0.59767(4) 0.01937(16) Uani d . 1
O O11 0.16033(14) 0.27796(16) 0.63779(13) 0.0278(4) Uani d . 1
O O12 0.32609(16) 0.18289(16) 0.49588(13) 0.0284(4) Uani d . 1
N N11 0.39181(17) 0.36225(17) 0.59441(15) 0.0192(4) Uani d . 1
N N12 0.48660(17) 0.52862(18) 0.65801(15) 0.0212(4) Uani d . 1
N N13 0.34288(18) 0.40324(18) 0.77429(15) 0.0229(4) Uani d . 1
N N14 0.5484(2) -0.11971(19) 0.89210(16) 0.0283(5) Uani d . 1
H H14A 0.5107 -0.1201 0.9560 0.034 Uiso calc R 1
H H14B 0.6271 -0.1666 0.8732 0.034 Uiso calc R 1
C C11 0.4035(2) 0.4301(2) 0.68068(18) 0.0189(5) Uani d . 1
C C12 0.5123(2) 0.6010(2) 0.7359(2) 0.0267(5) Uani d . 1
H H12 0.5694 0.6709 0.7229 0.032 Uiso calc R 1
C C13 0.4576(3) 0.5769(3) 0.8355(2) 0.0329(6) Uani d . 1
H H13 0.4779 0.6276 0.8907 0.039 Uiso calc R 1
C C14 0.3726(2) 0.4762(2) 0.85134(19) 0.0279(5) Uani d . 1
C C15 0.3652(2) 0.1200(2) 0.68170(18) 0.0206(5) Uani d . 1
C C16 0.3004(2) 0.1118(2) 0.78086(19) 0.0234(5) Uani d . 1
H H16 0.2157 0.1629 0.8012 0.028 Uiso calc R 1
C C17 0.3597(2) 0.0289(2) 0.85028(19) 0.0248(5) Uani d . 1
H H17 0.3146 0.0234 0.9178 0.030 Uiso calc R 1
C C18 0.4849(2) -0.0465(2) 0.82228(18) 0.0217(5) Uani d . 1
C C19 0.5467(2) -0.0405(2) 0.72041(18) 0.0223(5) Uani d . 1
H H19 0.6299 -0.0935 0.6988 0.027 Uiso calc R 1
C C20 0.4869(2) 0.0422(2) 0.65170(18) 0.0221(5) Uani d . 1
H H20 0.5296 0.0457 0.5834 0.026 Uiso calc R 1
C C111 0.3049(3) 0.4424(3) 0.9551(2) 0.0413(7) Uani d . 1
H H11A 0.2062 0.4623 0.9583 0.062 Uiso calc R 1
H H11B 0.3376 0.4956 1.0067 0.062 Uiso calc R 1
H H11C 0.3267 0.3471 0.9680 0.062 Uiso calc R 1
N N1 0.32122(17) 0.62698(18) 0.50398(15) 0.0208(4) Uani d . 1
C C1 0.2067(2) 0.5820(2) 0.47984(19) 0.0260(5) Uani d . 1
H H1 0.2090 0.4906 0.4614 0.031 Uiso calc R 1
C C2 0.0869(2) 0.6628(3) 0.4808(2) 0.0320(6) Uani d . 1
H H2 0.0080 0.6273 0.4640 0.038 Uiso calc R 1
C C3 0.0825(2) 0.7957(3) 0.5065(2) 0.0364(7) Uani d . 1
H H3 0.0008 0.8534 0.5073 0.044 Uiso calc R 1
C C4 0.1997(2) 0.8441(2) 0.5313(2) 0.0327(6) Uani d . 1
H H4 0.1996 0.9354 0.5493 0.039 Uiso calc R 1
C C5 0.3167(2) 0.7563(2) 0.52921(19) 0.0248(5) Uani d . 1
H H5 0.3967 0.7891 0.5464 0.030 Uiso calc R 1
N N21 0.3414(2) -0.2171(2) 1.06138(17) 0.0350(5) Uani d . 1
C C21 0.3501(2) -0.2256(2) 1.1609(2) 0.0293(6) Uani d . 1
H H21 0.4374 -0.2268 1.1820 0.035 Uiso calc R 1
C C22 0.2408(3) -0.2326(3) 1.2341(2) 0.0420(7) Uani d . 1
H H22 0.2520 -0.2374 1.3041 0.050 Uiso calc R 1
C C23 0.1137(3) -0.2327(3) 1.2042(3) 0.0496(8) Uani d . 1
H H23 0.0357 -0.2385 1.2531 0.059 Uiso calc R 1
C C24 0.1019(3) -0.2243(3) 1.1022(3) 0.0455(7) Uani d . 1
H H24 0.0156 -0.2236 1.0794 0.055 Uiso calc R 1
C C25 0.2177(3) -0.2168(3) 1.0338(2) 0.0407(7) Uani d . 1
H H25 0.2089 -0.2110 0.9634 0.049 Uiso calc R 1
N N31 0.8222(2) -0.2661(2) 0.8118(2) 0.0446(6) Uani d . 1
C C31 0.8988(3) -0.1658(3) 0.8132(3) 0.0470(8) Uani d . 1
H H31 0.8547 -0.0790 0.8299 0.056 Uiso calc R 1
C C32 1.0387(3) -0.1806(3) 0.7917(3) 0.0470(8) Uani d . 1
H H32 1.0895 -0.1060 0.7942 0.056 Uiso calc R 1
C C33 1.1028(3) -0.3059(3) 0.7665(2) 0.0465(8) Uani d . 1
H H33 1.1989 -0.3191 0.7504 0.056 Uiso calc R 1
C C34 1.0269(3) -0.4113(3) 0.7651(2) 0.0431(7) Uani d . 1
H H34 1.0688 -0.4991 0.7490 0.052 Uiso calc R 1
C C35 0.8869(3) -0.3863(3) 0.7877(3) 0.0459(7) Uani d . 1
H H35 0.8339 -0.4593 0.7858 0.055 Uiso calc R 1

loop_
_atom_site_aniso_label
_atom_site_aniso_U_11
_atom_site_aniso_U_22
_atom_site_aniso_U_33
_atom_site_aniso_U_12
_atom_site_aniso_U_13
_atom_site_aniso_U_23
Ni1 0.0162(2) 0.0220(2) 0.0185(2) -0.00321(15) -0.00240(16) 0.00663(16)
S11 0.0182(3) 0.0227(3) 0.0185(3) -0.0055(2) -0.0044(2) 0.0051(2)
O11 0.0174(8) 0.0374(10) 0.0296(10) -0.0051(7) -0.0052(7) 0.0114(8)
O12 0.0352(9) 0.0302(9) 0.0216(9) -0.0076(7) -0.0079(7) 0.0003(7)
N11 0.0180(9) 0.0217(9) 0.0186(10) -0.0056(7) -0.0027(7) 0.0045(7)
N12 0.0179(9) 0.0235(10) 0.0223(11) -0.0025(7) -0.0030(8) 0.0045(8)
N13 0.0255(10) 0.0238(10) 0.0187(11) -0.0006(8) -0.0021(8) 0.0034(8)
N14 0.0291(11) 0.0323(11) 0.0211(11) 0.0028(8) 0.0001(9) 0.0103(9)
C11 0.0158(10) 0.0206(11) 0.0199(12) 0.0012(8) -0.0036(9) 0.0046(9)
C12 0.0285(12) 0.0241(12) 0.0302(15) -0.0061(9) -0.0111(11) 0.0012(10)
C13 0.0409(15) 0.0335(14) 0.0263(15) -0.0037(11) -0.0116(12) -0.0059(11)
C14 0.0345(13) 0.0292(13) 0.0196(13) 0.0022(10) -0.0064(10) 0.0052(10)
C15 0.0240(11) 0.0177(11) 0.0217(13) -0.0066(8) -0.0059(9) 0.0049(9)
C16 0.0188(11) 0.0247(12) 0.0262(14) -0.0042(9) 0.0003(10) 0.0035(10)
C17 0.0252(12) 0.0270(12) 0.0210(13) -0.0059(9) 0.0032(10) 0.0074(10)
C18 0.0243(11) 0.0195(11) 0.0219(13) -0.0062(9) -0.0022(10) 0.0066(9)
C19 0.0234(11) 0.0203(11) 0.0223(13) -0.0015(9) -0.0003(9) 0.0031(9)
C20 0.0270(12) 0.0214(11) 0.0179(12) -0.0072(9) 0.0002(9) 0.0035(9)
C111 0.0581(18) 0.0446(16) 0.0199(15) -0.0034(13) -0.0016(13) 0.0037(12)
N1 0.0171(9) 0.0264(10) 0.0193(10) -0.0039(7) -0.0031(8) 0.0102(8)
C1 0.0237(12) 0.0305(13) 0.0252(14) -0.0070(9) -0.0060(10) 0.0114(10)
C2 0.0200(12) 0.0444(15) 0.0332(15) -0.0080(10) -0.0067(10) 0.0186(12)
C3 0.0261(13) 0.0399(15) 0.0393(17) 0.0095(11) 0.0000(12) 0.0130(12)
C4 0.0322(13) 0.0274(13) 0.0368(16) 0.0007(10) -0.0015(11) 0.0079(11)
C5 0.0236(12) 0.0275(12) 0.0240(13) -0.0056(9) -0.0031(10) 0.0059(10)
N21 0.0359(12) 0.0426(13) 0.0261(13) -0.0107(10) 0.0018(10) 0.0032(10)
C21 0.0317(13) 0.0248(12) 0.0315(15) -0.0045(10) -0.0036(11) 0.0038(11)
C22 0.0467(17) 0.0500(17) 0.0277(16) -0.0077(13) 0.0025(13) 0.0107(13)
C23 0.0403(17) 0.0557(19) 0.049(2) -0.0130(14) 0.0151(15) 0.0062(15)
C24 0.0313(15) 0.0487(18) 0.058(2) -0.0070(12) -0.0087(14) 0.0030(15)
C25 0.0471(16) 0.0464(17) 0.0304(16) -0.0096(13) -0.0091(13) 0.0043(13)
N31 0.0311(12) 0.0375(13) 0.0620(18) 0.0026(10) 0.0003(12) 0.0074(12)
C31 0.0454(17) 0.0402(16) 0.052(2) 0.0053(13) -0.0037(15) 0.0046(14)
C32 0.0431(17) 0.0534(19) 0.048(2) -0.0146(14) -0.0109(14) 0.0127(15)
C33 0.0261(14) 0.071(2) 0.0389(18) 0.0060(14) -0.0019(12) 0.0175(15)
C34 0.0381(16) 0.0478(17) 0.0383(18) 0.0132(13) -0.0008(13) 0.0035(13)
C35 0.0433(16) 0.0387(16) 0.055(2) 0.0002(12) -0.0061(14) 0.0058(14)

loop_
_atom_type_symbol
_atom_type_description
_atom_type_scat_dispersion_real
_atom_type_scat_dispersion_imag
_atom_type_scat_source
C C 0.0033 0.0016 'International Tables Vol C Tables 4.2.6.8 and 6.1.1.4'
H H 0.0000 0.0000 'International Tables Vol C Tables 4.2.6.8 and 6.1.1.4'
N N 0.0061 0.0033 'International Tables Vol C Tables 4.2.6.8 and 6.1.1.4'
O O 0.0106 0.0060 'International Tables Vol C Tables 4.2.6.8 and 6.1.1.4'
S S 0.1246 0.1234 'International Tables Vol C Tables 4.2.6.8 and 6.1.1.4'
Ni Ni 0.3393 1.1124 'International Tables Vol C Tables 4.2.6.8 and 6.1.1.4'

loop_
_geom_angle_atom_site_label_1
_geom_angle_atom_site_label_2
_geom_angle_atom_site_label_3
_geom_angle_site_symmetry_1
_geom_angle_site_symmetry_3
_geom_angle
N1 Ni1 N1 . 2_666 180.0000(10)
N1 Ni1 N12 . 2_666 92.01(7)
N1 Ni1 N12 2_666 2_666 87.99(7)
N1 Ni1 N12 . . 87.99(7)
N1 Ni1 N12 2_666 . 92.01(7)
N12 Ni1 N12 2_666 . 180.000(16)
N1 Ni1 N11 . 2_666 90.39(7)
N1 Ni1 N11 2_666 2_666 89.61(7)
N12 Ni1 N11 2_666 2_666 63.36(7)
N12 Ni1 N11 . 2_666 116.64(7)
N1 Ni1 N11 . . 89.61(7)
N1 Ni1 N11 2_666 . 90.39(7)
N12 Ni1 N11 2_666 . 116.64(7)
N12 Ni1 N11 . . 63.36(7)
N11 Ni1 N11 2_666 . 180.00(7)
O12 S11 O11 . . 116.66(10)
O12 S11 N11 . . 104.95(10)
O11 S11 N11 . . 111.73(10)
O12 S11 C15 . . 108.81(10)
O11 S11 C15 . . 107.21(10)
N11 S11 C15 . . 107.11(10)
C11 N11 S11 . . 121.07(16)
C11 N11 Ni1 . . 92.33(13)
S11 N11 Ni1 . . 146.00(12)
C12 N12 C11 . . 116.8(2)
C12 N12 Ni1 . . 148.88(16)
C11 N12 Ni1 . . 93.91(14)
C14 N13 C11 . . 116.5(2)
C18 N14 H14A . . 120.0
C18 N14 H14B . . 120.0
H14A N14 H14B . . 120.0
N13 C11 N11 . . 125.0(2)
N13 C11 N12 . . 125.2(2)
N11 C11 N12 . . 109.76(19)
N12 C12 C13 . . 121.6(2)
N12 C12 H12 . . 119.2
C13 C12 H12 . . 119.2
C14 C13 C12 . . 117.6(2)
C14 C13 H13 . . 121.2
C12 C13 H13 . . 121.2
N13 C14 C13 . . 122.1(2)
N13 C14 C111 . . 115.2(2)
C13 C14 C111 . . 122.7(2)
C20 C15 C16 . . 119.7(2)
C20 C15 S11 . . 119.92(17)
C16 C15 S11 . . 120.13(16)
C17 C16 C15 . . 120.0(2)
C17 C16 H16 . . 120.0
C15 C16 H16 . . 120.0
C16 C17 C18 . . 121.0(2)
C16 C17 H17 . . 119.5
C18 C17 H17 . . 119.5
N14 C18 C17 . . 121.1(2)
N14 C18 C19 . . 120.7(2)
C17 C18 C19 . . 118.2(2)
C20 C19 C18 . . 120.4(2)
C20 C19 H19 . . 119.8
C18 C19 H19 . . 119.8
C19 C20 C15 . . 120.6(2)
C19 C20 H20 . . 119.7
C15 C20 H20 . . 119.7
C14 C111 H11A . . 109.5
C14 C111 H11B . . 109.5
H11A C111 H11B . . 109.5
C14 C111 H11C . . 109.5
H11A C111 H11C . . 109.5
H11B C111 H11C . . 109.5
C5 N1 C1 . . 117.95(19)
C5 N1 Ni1 . . 121.08(15)
C1 N1 Ni1 . . 120.96(15)
N1 C1 C2 . . 122.8(2)
N1 C1 H1 . . 118.6
C2 C1 H1 . . 118.6
C1 C2 C3 . . 119.2(2)
C1 C2 H2 . . 120.4
C3 C2 H2 . . 120.4
C2 C3 C4 . . 118.8(2)
C2 C3 H3 . . 120.6
C4 C3 H3 . . 120.6
C5 C4 C3 . . 118.7(2)
C5 C4 H4 . . 120.7
C3 C4 H4 . . 120.7
N1 C5 C4 . . 122.6(2)
N1 C5 H5 . . 118.7
C4 C5 H5 . . 118.7
C25 N21 C21 . . 116.8(2)
N21 C21 C22 . . 123.9(3)
N21 C21 H21 . . 118.0
C22 C21 H21 . . 118.0
C21 C22 C23 . . 118.5(3)
C21 C22 H22 . . 120.7
C23 C22 H22 . . 120.7
C24 C23 C22 . . 118.8(3)
C24 C23 H23 . . 120.6
C22 C23 H23 . . 120.6
C23 C24 C25 . . 118.7(3)
C23 C24 H24 . . 120.7
C25 C24 H24 . . 120.7
N21 C25 C24 . . 123.4(3)
N21 C25 H25 . . 118.3
C24 C25 H25 . . 118.3
C31 N31 C35 . . 116.7(2)
N31 C31 C32 . . 123.7(3)
N31 C31 H31 . . 118.1
C32 C31 H31 . . 118.1
C33 C32 C31 . . 118.3(3)
C33 C32 H32 . . 120.9
C31 C32 H32 . . 120.9
C34 C33 C32 . . 119.4(3)
C34 C33 H33 . . 120.3
C32 C33 H33 . . 120.3
C33 C34 C35 . . 118.0(3)
C33 C34 H34 . . 121.0
C35 C34 H34 . . 121.0
N31 C35 C34 . . 123.9(3)
N31 C35 H35 . . 118.0
C34 C35 H35 . . 118.0

loop_
_geom_bond_atom_site_label_1
_geom_bond_atom_site_label_2
_geom_bond_site_symmetry_2
_geom_bond_distance
Ni1 N1 . 2.0802(18)
Ni1 N1 2_666 2.0802(18)
Ni1 N12 2_666 2.100(2)
Ni1 N12 . 2.100(2)
Ni1 N11 2_666 2.1396(18)
Ni1 N11 . 2.1396(18)
S11 O12 . 1.4429(18)
S11 O11 . 1.4456(16)
S11 N11 . 1.6137(18)
S11 C15 . 1.760(2)
N11 C11 . 1.359(3)
N12 C12 . 1.334(3)
N12 C11 . 1.364(3)
N13 C14 . 1.343(3)
N13 C11 . 1.344(3)
N14 C18 . 1.363(3)
N14 H14A . 0.8800
N14 H14B . 0.8800
C12 C13 . 1.389(4)
C12 H12 . 0.9500
C13 C14 . 1.383(4)
C13 H13 . 0.9500
C14 C111 . 1.502(4)
C15 C20 . 1.387(3)
C15 C16 . 1.390(3)
C16 C17 . 1.390(3)
C16 H16 . 0.9500
C17 C18 . 1.399(3)
C17 H17 . 0.9500
C18 C19 . 1.411(3)
C19 C20 . 1.384(3)
C19 H19 . 0.9500
C20 H20 . 0.9500
C111 H11A . 0.9800
C111 H11B . 0.9800
C111 H11C . 0.9800
N1 C5 . 1.339(3)
N1 C1 . 1.348(3)
C1 C2 . 1.374(3)
C1 H1 . 0.9500
C2 C3 . 1.376(4)
C2 H2 . 0.9500
C3 C4 . 1.390(4)
C3 H3 . 0.9500
C4 C5 . 1.388(3)
C4 H4 . 0.9500
C5 H5 . 0.9500
N21 C25 . 1.334(4)
N21 C21 . 1.336(3)
C21 C22 . 1.366(4)
C21 H21 . 0.9500
C22 C23 . 1.379(4)
C22 H22 . 0.9500
C23 C24 . 1.374(5)
C23 H23 . 0.9500
C24 C25 . 1.377(4)
C24 H24 . 0.9500
C25 H25 . 0.9500
N31 C31 . 1.328(4)
N31 C35 . 1.330(3)
C31 C32 . 1.380(4)
C31 H31 . 0.9500
C32 C33 . 1.376(4)
C32 H32 . 0.9500
C33 C34 . 1.366(4)
C33 H33 . 0.9500
C34 C35 . 1.386(4)
C34 H34 . 0.9500
C35 H35 . 0.9500

loop_
_geom_hbond_atom_site_label_D
_geom_hbond_atom_site_label_H
_geom_hbond_atom_site_label_A
_geom_hbond_distance_DH
_geom_hbond_distance_HA
_geom_hbond_distance_DA
_geom_hbond_angle_DHA
N14 H14B N31 0.88 2.15 3.029(3) 173
N14 H14A N21 0.88 2.33 3.067(3) 141
